data_2312854
loop_
_publ_author_name
'Le Bail, Armel'
'Lossius, Lorentz Petter'
'Finnestad, Jone'

_publ_section_title
;
 NaAl(SO<sub>4</sub>)F<sub>2</sub>: a single-layer two-dimensional
 perovskite.
;
_journal_coeditor_code VP3044
_journal_issue 6
_journal_name_full 'Acta crystallographica. Section C, Structural chemistry'
_journal_paper_doi 10.1107/S2053229625004280
_journal_volume 81
_journal_year 2025
_chemical_formula_moiety 'Al F2 O4 S, (Na)'
_chemical_formula_sum 'Al F2 Na O4 S'
_chemical_formula_weight 184.031
_chemical_name_common 'sodium aluminium difluorosulfate'
_space_group_IT_number 138
_space_group_name_Hall '-P 4ac 2ac'
_space_group_name_H-M_alt 'P 42/n c m :2'
_symmetry_cell_setting tetragonal
_symmetry_space_group_name_Hall '-P 4ac 2ac'
_symmetry_space_group_name_H-M 'P 42/n c m :2'
_cell_angle_alpha 90.0000
_cell_angle_beta 90.0000
_cell_angle_gamma 90.0000
_cell_formula_units_Z 4
_cell_length_a 4.9196(3)
_cell_length_b 4.9196(3)
_cell_length_c 17.8704(9)
_cell_measurement_temperature 293
_cell_volume 432.51(4)
_computing_molecular_graphics
;
DIAMOND (Brandenburg, 1999)
;
_computing_structure_refinement
;
FULLPROF (Rodr\'iguez-Carvajal, 1993)
;
_computing_structure_solution
;
McMaille (Le Bail, 2004), SHELXS_97 (Sheldrick, 2008)
;
_diffrn_ambient_temperature 293
_diffrn_detector X-celerator
_diffrn_measurement_device_type CubiX-PRO
_diffrn_measurement_method diffractometer
_diffrn_radiation_type 'Cu K\a'
_diffrn_radiation_wavelength 1.5418
_diffrn_source X-ray
_exptl_absorpt_coefficient_mu 9.750
_exptl_crystal_density_diffrn 2.826
_exptl_crystal_density_method 'Not Measured'
_exptl_crystal_F_000 360
_pd_block_id NaAlSO4F2
_pd_calc_method 'Rietveld Refinement'
_pd_char_colour white
_pd_char_particle_morphology 'powder of platelets'
_pd_instr_location Norway
_pd_meas_2theta_range_inc 0.02
_pd_meas_2theta_range_max 87.99
_pd_meas_2theta_range_min 7.01000
_pd_meas_number_of_points 4050
_pd_meas_scan_method step
_pd_prep_temperature 293
_pd_proc_2theta_range_inc 0.020000
_pd_proc_2theta_range_max 88.0238
_pd_proc_2theta_range_min 7.0438
_pd_proc_ls_background_function manual
_pd_proc_ls_pref_orient_corr '(001) direction, p=0.803(3)'
_pd_proc_ls_profile_function pseudo-Voigt
_pd_proc_ls_prof_R_factor 11.0661
_pd_proc_ls_prof_wR_expected 4.4345
_pd_proc_ls_prof_wR_factor 14.4983
_pd_proc_wavelength 1.540560
_pd_spec_mounting 'plate sample holder'
_pd_spec_mount_mode reflection
_pd_spec_shape flat_sheet
_refine_ls_goodness_of_fit_all 3.269
_refine_ls_number_parameters 49
_refine_ls_number_reflns 301
_refine_ls_number_restraints 0
_cod_data_source_file vp3044sup1.cif
_cod_data_source_block I
_cod_original_sg_symbol_H-M 'P 42/n c m'
_cod_database_code 2312854

loop_
_symmetry_equiv_pos_as_xyz
x,y,z
-y+1/2,x,z+1/2
-x+1/2,-y+1/2,z
y,-x+1/2,z+1/2
-x+1/2,y,z+1/2
y,x,z
x,-y+1/2,z+1/2
-y+1/2,-x+1/2,z
-x,-y,-z
y+1/2,-x,-z+1/2
x+1/2,y+1/2,-z
-y,x+1/2,-z+1/2
x+1/2,-y,-z+1/2
-y,-x,-z
-x,y+1/2,-z+1/2
y+1/2,x+1/2,-z

loop_
_atom_site_type_symbol
_atom_site_label
_atom_site_fract_x
_atom_site_fract_y
_atom_site_fract_z
_atom_site_U_iso_or_equiv
_atom_site_adp_type
_atom_site_occupancy
Na Na 0.25000 0.25000 0.8166(2) 0.0013(14) Uiso 1.00000
Al Al 0.00000 0.50000 0.50000 0.0095(13) Uiso 1.00000
S S 0.25000 0.25000 0.65070(17) 0.0044(9) Uiso 1.00000
O O1 0.0703(7) 0.4297(7) 0.6090(3) 0.0127(13) Uiso 1.00000
O O2 0.0607(8) 0.0607(8) 0.6946(3) 0.0127(13) Uiso 1.00000
F F1 0.25000 0.25000 0.4663(3) 0.0265(17) Uiso 1.00000
F F2 0.25000 0.75000 0.50000 0.0265(17) Uiso 1.00000

loop_
_atom_type_symbol
_atom_type_scat_Cromer_Mann_a1
_atom_type_scat_Cromer_Mann_a2
_atom_type_scat_Cromer_Mann_a3
_atom_type_scat_Cromer_Mann_a4
_atom_type_scat_Cromer_Mann_b1
_atom_type_scat_Cromer_Mann_b2
_atom_type_scat_Cromer_Mann_b3
_atom_type_scat_Cromer_Mann_b4
_atom_type_scat_Cromer_Mann_c
_atom_type_scat_dispersion_real
_atom_type_scat_dispersion_imag
_atom_type_scat_source
Al 6.42020 1.90020 1.59360 1.96460 3.03870 0.74260 31.54720 85.08860 1.11510 0.20400 0.24600 International_Tables_for_Crystallography_Vol.C(1991)_Tables_6.1.1.4_and_6.1.1.5
S 6.90530 5.20340 1.43790 1.58630 1.46790 22.21510 0.25360 56.17200 0.86690 0.31900 0.55700 International_Tables_for_Crystallography_Vol.C(1991)_Tables_6.1.1.4_and_6.1.1.5
Na 4.76260 3.17360 1.26740 1.11280 3.28500 8.84220 0.31360 129.42400 0.67600 0.12900 0.12400 International_Tables_for_Crystallography_Vol.C(1991)_Tables_6.1.1.4_and_6.1.1.5
O 3.04850 2.28680 1.54630 0.86700 13.27710 5.70110 0.32390 32.90890 0.25080 0.04700 0.03200 International_Tables_for_Crystallography_Vol.C(1991)_Tables_6.1.1.4_and_6.1.1.5
F 3.53920 2.64120 1.51700 1.02430 10.28250 4.29440 0.26150 26.14760 0.27760 0.06900 0.05300 International_Tables_for_Crystallography_Vol.C(1991)_Tables_6.1.1.4_and_6.1.1.5

loop_
_geom_angle_atom_site_label_1
_geom_angle_atom_site_label_2
_geom_angle_atom_site_label_3
_geom_angle_site_symmetry_1
_geom_angle_site_symmetry_3
_geom_angle
_geom_angle_publ_flag
O1 Al O1 1_555 9_566 180.0(5) ?
O1 Al F1 1_555 1_555 95.0(4) ?
O1 Al F1 1_555 9_566 85.0(3) ?
O1 Al F2 1_555 1_555 90.0(3) ?
O1 Al F2 1_555 6_455 90.0(3) ?
O1 Al F1 9_566 1_555 85.0(3) ?
O1 Al F1 9_566 9_566 95.0(4) ?
O1 Al F2 9_566 1_555 90.0(3) ?
O1 Al F2 9_566 6_455 90.0(3) ?
F1 Al F1 1_555 9_566 180.00(18) ?
F1 Al F2 1_555 1_555 90.00(8) ?
F1 Al F2 1_555 6_455 90.00(8) ?
F1 Al F2 9_566 1_555 90.00(8) ?
F1 Al F2 9_566 6_455 90.00(8) ?
F2 Al F2 1_555 6_455 180.000 ?
O1 S O2 1_555 3_555 105.2(5) ?
O1 S O2 3_555 1_555 105.2(5) ?
O1 S O2 3_555 3_555 105.2(5) ?
O2 S O2 1_555 3_555 118.4(5) ?
O1 Na O1 10_456 12_656 118.4(3) ?
O1 Na O2 10_456 1_555 89.7(3) ?
O1 Na O2 10_456 3_555 152.0(4) ?
O1 Na O2 10_456 10_556 92.7(3) ?
O1 Na O2 10_456 12_556 92.7(3) ?
O1 Na F1 10_456 2_555 59.2(2) ?
O1 Na O2 12_656 1_555 152.0(4) ?
O1 Na O2 12_656 3_555 89.7(3) ?
O1 Na O2 12_656 10_556 92.7(3) ?
O1 Na O2 12_656 12_556 92.7(3) ?
O1 Na F1 12_656 2_555 59.2(2) ?
O2 Na O2 1_555 3_555 62.3(3) ?
O2 Na O2 1_555 10_556 85.5(3) ?
O2 Na O2 1_555 12_556 85.5(3) ?
O2 Na F1 1_555 2_555 148.9(4) ?
O2 Na O2 3_555 10_556 85.5(3) ?
O2 Na O2 3_555 12_556 85.5(3) ?
O2 Na F1 3_555 2_555 148.9(4) ?
O2 Na O2 10_556 12_556 169.4(4) ?
O2 Na F1 10_556 2_555 95.3(3) ?
O2 Na F1 12_556 2_555 95.3(3) ?

loop_
_geom_bond_atom_site_label_1
_geom_bond_atom_site_label_2
_geom_bond_site_symmetry_2
_geom_bond_distance
_geom_bond_publ_flag
Al O1 1_555 2.008(6) ?
Al O1 9_566 2.008(6) ?
Al F1 1_555 1.8406(18) ?
Al F1 9_566 1.8406(18) ?
Al F2 1_555 1.73934 ?
Al F2 6_455 1.73934 ?
S O1 1_555 1.455(5) ?
S O1 3_555 1.455(5) ?
S O2 1_555 1.533(5) ?
S O2 3_555 1.533(5) ?
Na O1 10_456 2.595(5) ?
Na O1 12_656 2.595(5) ?
Na O2 1_555 2.547(6) ?
Na O2 3_555 2.547(6) ?
Na O2 10_556 2.171(4) ?
Na O2 12_556 2.171(4) ?
Na F1 2_555 2.675(7) ?
O1 O1 3_555 2.500(5) ?
O1 O2 1_555 2.374(7) ?
O1 F1 1_555 2.840(7) ?
O1 F1 9_566 2.603(5) ?
O1 F2 1_555 2.657(5) ?
O1 F2 6_455 2.657(5) ?
O2 O2 3_555 2.634(6) ?
F1 F2 1_545 2.5324(13) ?

_cod_database_fobs_code 2312854
